data_2240214
loop_
_publ_author_name
'Rahman, Md. Lutfor'
'Mohd. Yusoff, Mashitah'
'Ismail, Jamil'
'Kwong, Huey Chong'
'Quah, Ching Kheng'

_publ_section_title
;
 Crystal structure of (<i>E</i>)-4-{2-[4-(allyloxy)phenyl]diazenyl}benzoic
 acid
;
_journal_coeditor_code SU2790
_journal_issue 12
_journal_name_full 'Acta Crystallographica Section E'
_journal_page_first 499
_journal_page_last 502
_journal_paper_doi 10.1107/S1600536814023745
_journal_volume 70
_journal_year 2014
_chemical_formula_iupac 'C16 H14 N2 O3'
_chemical_formula_moiety 'C16 H14 N2 O3'
_chemical_formula_sum 'C16 H14 N2 O3'
_chemical_formula_weight 282.29
_chemical_melting_point 494
_chemical_name_systematic
;
(<i>E</i>)-4-{2-[4-(Allyloxy)phenyl]diazenyl}benzoic acid
;
_space_group_IT_number 2
_symmetry_cell_setting triclinic
_symmetry_space_group_name_Hall '-P 1'
_symmetry_space_group_name_H-M 'P -1'
_atom_sites_solution_hydrogens geom
_atom_sites_solution_primary direct
_atom_sites_solution_secondary difmap
_audit_creation_method SHELXL97
_cell_angle_alpha 80.571(2)
_cell_angle_beta 83.874(2)
_cell_angle_gamma 88.371(2)
_cell_formula_units_Z 2
_cell_length_a 5.0279(4)
_cell_length_b 8.9678(7)
_cell_length_c 15.9913(13)
_cell_measurement_reflns_used 3848
_cell_measurement_temperature 294
_cell_measurement_theta_max 27.35
_cell_measurement_theta_min 2.45
_cell_volume 707.19(10)
_computing_cell_refinement
;
SAINT (Bruker, 2009)
;
_computing_data_collection
;
APEX2 (Bruker, 2009)
;
_computing_data_reduction
;
SAINT (Bruker, 2009)
;
_computing_molecular_graphics
;
Mercury (Macrae <i>et al.</i>,  2008)
;
_computing_publication_material
;
SHELXTL (Sheldrick, 2008) and PLATON (Spek, 2009)
;
_computing_structure_refinement
;
SHELXL97 (Sheldrick, 2008)
;
_computing_structure_solution
;
SHELXS97 (Sheldrick, 2008)
;
_diffrn_ambient_temperature 294
_diffrn_measured_fraction_theta_full 0.995
_diffrn_measured_fraction_theta_max 0.995
_diffrn_measurement_device_type 'Bruker APEX DUO CCD area-detector'
_diffrn_measurement_method '\f and \w scans'
_diffrn_radiation_monochromator graphite
_diffrn_radiation_source 'fine-focus sealed tube'
_diffrn_radiation_type MoK\a
_diffrn_radiation_wavelength 0.71073
_diffrn_reflns_av_R_equivalents 0.0226
_diffrn_reflns_av_sigmaI/netI 0.0221
_diffrn_reflns_limit_h_max 6
_diffrn_reflns_limit_h_min -6
_diffrn_reflns_limit_k_max 11
_diffrn_reflns_limit_k_min -11
_diffrn_reflns_limit_l_max 20
_diffrn_reflns_limit_l_min -20
_diffrn_reflns_number 12171
_diffrn_reflns_theta_full 27.58
_diffrn_reflns_theta_max 27.58
_diffrn_reflns_theta_min 1.30
_diffrn_standards_number 0
_exptl_absorpt_coefficient_mu 0.093
_exptl_absorpt_correction_T_max 0.9918
_exptl_absorpt_correction_T_min 0.9309
_exptl_absorpt_correction_type multi-scan
_exptl_absorpt_process_details
;
(<i>SADABS</i>; Bruker, 2009)
;
_exptl_crystal_colour red
_exptl_crystal_density_diffrn 1.326
_exptl_crystal_density_method 'not measured'
_exptl_crystal_description plate
_exptl_crystal_F_000 296
_exptl_crystal_size_max 0.78
_exptl_crystal_size_mid 0.22
_exptl_crystal_size_min 0.09
_refine_diff_density_max 0.243
_refine_diff_density_min -0.162
_refine_ls_extinction_method none
_refine_ls_goodness_of_fit_ref 1.039
_refine_ls_hydrogen_treatment constr
_refine_ls_matrix_type full
_refine_ls_number_parameters 211
_refine_ls_number_reflns 3276
_refine_ls_number_restraints 0
_refine_ls_restrained_S_all 1.039
_refine_ls_R_factor_all 0.0604
_refine_ls_R_factor_gt 0.0426
_refine_ls_shift/su_max 0.000
_refine_ls_shift/su_mean 0.000
_refine_ls_structure_factor_coef Fsqd
_refine_ls_weighting_details 'calc w=1/[\s^2^(Fo^2^)+(0.0696P)^2^+0.0848P] where P=(Fo^2^+2Fc^2^)/3'
_refine_ls_weighting_scheme calc
_refine_ls_wR_factor_gt 0.1193
_refine_ls_wR_factor_ref 0.1377
_reflns_number_gt 2344
_reflns_number_total 3276
_reflns_threshold_expression I>2sigma(I)
_cod_data_source_file su2790sup1.cif
_cod_data_source_block I
_cod_database_code 2240214
_cod_database_fobs_code 2240214

loop_
_symmetry_equiv_pos_as_xyz
'x, y, z'
'-x, -y, -z'

loop_
_atom_site_type_symbol
_atom_site_label
_atom_site_fract_x
_atom_site_fract_y
_atom_site_fract_z
_atom_site_U_iso_or_equiv
_atom_site_adp_type
_atom_site_calc_flag
_atom_site_refinement_flags
_atom_site_occupancy
_atom_site_symmetry_multiplicity
_atom_site_disorder_assembly
_atom_site_disorder_group
O O1 1.26119(18) -0.00858(10) 0.39744(5) 0.0464(3) Uani d . 1 1 . .
O O2 -0.234(5) 0.8701(17) -0.0212(8) 0.068(3) Uani d P 0.50 1 A 1
O O3 -0.424(5) 0.940(2) 0.1072(12) 0.0525(17) Uani d P 0.50 1 A 1
H H3 -0.5052 1.0045 0.0769 0.079 Uiso calc PR 0.50 1 A 1
O O2X -0.392(5) 0.943(2) 0.0945(13) 0.062(3) Uani d P 0.50 1 A 2
O O3X -0.267(5) 0.8749(16) -0.0231(8) 0.065(3) Uani d P 0.50 1 A 2
H H3X -0.3393 0.9554 -0.0404 0.098 Uiso calc PR 0.50 1 A 2
N N1 0.6027(2) 0.37818(12) 0.20184(7) 0.0442(3) Uani d . 1 1 . .
N N2 0.4446(2) 0.45802(12) 0.24161(7) 0.0444(3) Uani d . 1 1 . .
C C1 1.6508(4) -0.33243(19) 0.43299(12) 0.0807(6) Uani d . 1 1 . .
H H1A 1.5953 -0.3863 0.3931 0.097 Uiso calc R 1 1 . .
H H1B 1.7412 -0.3818 0.4775 0.097 Uiso calc R 1 1 . .
C C2 1.6019(3) -0.18848(16) 0.42651(9) 0.0538(4) Uani d . 1 1 . .
H H2A 1.6599 -0.1378 0.4674 0.065 Uiso calc R 1 1 . .
C C3 1.4597(3) -0.09989(14) 0.35815(8) 0.0437(3) Uani d . 1 1 . .
H H3A 1.5844 -0.0364 0.3182 0.052 Uiso calc R 1 1 . .
H H3B 1.3758 -0.1671 0.3273 0.052 Uiso calc R 1 1 . .
C C4 1.1092(2) 0.08615(13) 0.34590(7) 0.0373(3) Uani d . 1 1 . .
C C5 1.1259(3) 0.09639(14) 0.25801(7) 0.0421(3) Uani d . 1 1 . .
H H5A 1.2504 0.0384 0.2297 0.051 Uiso calc R 1 1 . .
C C6 0.9539(3) 0.19454(14) 0.21297(8) 0.0438(3) Uani d . 1 1 . .
H H6A 0.9626 0.2013 0.1541 0.053 Uiso calc R 1 1 . .
C C7 0.7698(3) 0.28242(13) 0.25406(8) 0.0395(3) Uani d . 1 1 . .
C C8 0.7558(3) 0.27159(14) 0.34268(8) 0.0434(3) Uani d . 1 1 . .
H H8A 0.6323 0.3302 0.3709 0.052 Uiso calc R 1 1 . .
C C9 0.9240(3) 0.17465(14) 0.38793(8) 0.0436(3) Uani d . 1 1 . .
H H9A 0.9147 0.1678 0.4468 0.052 Uiso calc R 1 1 . .
C C10 0.2754(3) 0.55478(13) 0.18998(8) 0.0412(3) Uani d . 1 1 . .
C C11 0.2795(3) 0.56604(17) 0.10240(9) 0.0572(4) Uani d . 1 1 . .
H H11A 0.3976 0.5065 0.0729 0.069 Uiso calc R 1 1 . .
C C12 0.1078(3) 0.66589(17) 0.05898(9) 0.0579(4) Uani d . 1 1 . .
H H12A 0.1103 0.6733 0.0002 0.069 Uiso calc R 1 1 . .
C C13 -0.0685(3) 0.75530(14) 0.10282(8) 0.0427(3) Uani d . 1 1 A .
C C14 -0.0730(3) 0.74195(15) 0.19032(8) 0.0463(3) Uani d . 1 1 . .
H H14A -0.1914 0.8010 0.2201 0.056 Uiso calc R 1 1 . .
C C15 0.0973(3) 0.64144(15) 0.23369(8) 0.0455(3) Uani d . 1 1 . .
H H15A 0.0919 0.6322 0.2926 0.055 Uiso calc R 1 1 . .
C C16 -0.2538(3) 0.86292(15) 0.05719(8) 0.0461(3) Uani d . 1 1 . .

loop_
_atom_site_aniso_label
_atom_site_aniso_U_11
_atom_site_aniso_U_22
_atom_site_aniso_U_33
_atom_site_aniso_U_12
_atom_site_aniso_U_13
_atom_site_aniso_U_23
O1 0.0458(5) 0.0547(5) 0.0370(4) 0.0192(4) -0.0066(4) -0.0037(4)
O2 0.062(4) 0.097(5) 0.039(3) 0.042(3) -0.008(2) 0.009(3)
O3 0.052(3) 0.062(3) 0.041(5) 0.029(2) 0.000(3) -0.009(3)
O2X 0.067(7) 0.076(3) 0.041(4) 0.039(4) -0.006(4) -0.009(3)
O3X 0.071(6) 0.079(4) 0.045(3) 0.045(3) -0.012(2) -0.012(3)
N1 0.0475(6) 0.0424(6) 0.0412(6) 0.0075(5) -0.0088(5) -0.0013(4)
N2 0.0459(6) 0.0442(6) 0.0423(6) 0.0092(5) -0.0089(5) -0.0032(4)
C1 0.1015(15) 0.0604(10) 0.0731(11) 0.0305(10) -0.0072(10) 0.0038(8)
C2 0.0522(8) 0.0555(8) 0.0526(8) 0.0157(7) -0.0097(6) -0.0056(6)
C3 0.0425(7) 0.0438(7) 0.0446(6) 0.0098(5) -0.0055(5) -0.0081(5)
C4 0.0359(6) 0.0389(6) 0.0359(6) 0.0044(5) -0.0062(5) -0.0020(5)
C5 0.0418(7) 0.0462(7) 0.0372(6) 0.0100(5) -0.0021(5) -0.0067(5)
C6 0.0482(8) 0.0497(7) 0.0324(6) 0.0071(6) -0.0062(5) -0.0031(5)
C7 0.0411(7) 0.0372(6) 0.0391(6) 0.0038(5) -0.0081(5) -0.0011(5)
C8 0.0464(7) 0.0426(6) 0.0410(6) 0.0123(5) -0.0040(5) -0.0088(5)
C9 0.0472(7) 0.0497(7) 0.0339(6) 0.0105(6) -0.0060(5) -0.0072(5)
C10 0.0414(7) 0.0389(6) 0.0425(6) 0.0045(5) -0.0097(5) -0.0014(5)
C11 0.0620(9) 0.0640(9) 0.0432(7) 0.0305(7) -0.0043(6) -0.0079(6)
C12 0.0668(10) 0.0678(9) 0.0360(6) 0.0298(8) -0.0064(6) -0.0039(6)
C13 0.0418(7) 0.0426(7) 0.0421(6) 0.0094(5) -0.0067(5) -0.0028(5)
C14 0.0465(8) 0.0483(7) 0.0448(7) 0.0132(6) -0.0061(6) -0.0110(5)
C15 0.0492(8) 0.0498(7) 0.0383(6) 0.0073(6) -0.0093(5) -0.0076(5)
C16 0.0440(8) 0.0490(7) 0.0436(7) 0.0149(6) -0.0046(6) -0.0048(6)

loop_
_atom_type_symbol
_atom_type_description
_atom_type_scat_dispersion_real
_atom_type_scat_dispersion_imag
_atom_type_scat_source
C C 0.0033 0.0016 'International Tables Vol C Tables 4.2.6.8 and 6.1.1.4'
H H 0.0000 0.0000 'International Tables Vol C Tables 4.2.6.8 and 6.1.1.4'
N N 0.0061 0.0033 'International Tables Vol C Tables 4.2.6.8 and 6.1.1.4'
O O 0.0106 0.0060 'International Tables Vol C Tables 4.2.6.8 and 6.1.1.4'

loop_
_geom_angle_atom_site_label_1
_geom_angle_atom_site_label_2
_geom_angle_atom_site_label_3
_geom_angle
C4 O1 C3 117.90(9)
C16 O3 H3 109.5
C16 O3X H3X 109.5
N2 N1 C7 114.00(10)
N1 N2 C10 114.63(10)
C2 C1 H1A 120.0
C2 C1 H1B 120.0
H1A C1 H1B 120.0
C1 C2 C3 124.08(15)
C1 C2 H2A 118.0
C3 C2 H2A 118.0
O1 C3 C2 107.64(10)
O1 C3 H3A 110.2
C2 C3 H3A 110.2
O1 C3 H3B 110.2
C2 C3 H3B 110.2
H3A C3 H3B 108.5
O1 C4 C5 124.57(11)
O1 C4 C9 115.09(10)
C5 C4 C9 120.33(11)
C6 C5 C4 118.92(11)
C6 C5 H5A 120.5
C4 C5 H5A 120.5
C7 C6 C5 121.13(11)
C7 C6 H6A 119.4
C5 C6 H6A 119.4
C6 C7 C8 119.40(11)
C6 C7 N1 116.43(11)
C8 C7 N1 124.16(11)
C9 C8 C7 120.02(11)
C9 C8 H8A 120.0
C7 C8 H8A 120.0
C8 C9 C4 120.20(11)
C8 C9 H9A 119.9
C4 C9 H9A 119.9
C15 C10 C11 119.92(12)
C15 C10 N2 114.92(11)
C11 C10 N2 125.15(12)
C12 C11 C10 119.87(12)
C12 C11 H11A 120.1
C10 C11 H11A 120.1
C11 C12 C13 120.24(12)
C11 C12 H12A 119.9
C13 C12 H12A 119.9
C14 C13 C12 119.40(12)
C14 C13 C16 119.70(11)
C12 C13 C16 120.89(11)
C15 C14 C13 120.30(12)
C15 C14 H14A 119.9
C13 C14 H14A 119.9
C10 C15 C14 120.24(12)
C10 C15 H15A 119.9
C14 C15 H15A 119.9
O2X C16 O2 123.9(14)
O2X C16 O3X 117.6(15)
O2 C16 O3X 8(2)
O2X C16 O3 7.0(19)
O2 C16 O3 128.6(14)
O3X C16 O3 121.9(13)
O2X C16 C13 120.1(11)
O2 C16 C13 115.8(10)
O3X C16 C13 122.3(9)
O3 C16 C13 115.6(9)

loop_
_geom_bond_atom_site_label_1
_geom_bond_atom_site_label_2
_geom_bond_distance
O1 C4 1.3613(14)
O1 C3 1.4317(15)
O2 C16 1.238(13)
O3 C16 1.36(2)
O3 H3 0.8200
O2X C16 1.18(2)
O3X C16 1.280(14)
O3X H3X 0.8200
N1 N2 1.2481(16)
N1 C7 1.4195(16)
N2 C10 1.4254(16)
C1 C2 1.297(2)
C1 H1A 0.9300
C1 H1B 0.9300
C2 C3 1.4790(19)
C2 H2A 0.9300
C3 H3A 0.9700
C3 H3B 0.9700
C4 C5 1.3870(16)
C4 C9 1.3956(17)
C5 C6 1.3868(17)
C5 H5A 0.9300
C6 C7 1.3812(18)
C6 H6A 0.9300
C7 C8 1.3989(17)
C8 C9 1.3700(18)
C8 H8A 0.9300
C9 H9A 0.9300
C10 C15 1.3781(18)
C10 C11 1.3855(19)
C11 C12 1.3817(19)
C11 H11A 0.9300
C12 C13 1.3899(18)
C12 H12A 0.9300
C13 C14 1.3825(18)
C13 C16 1.4813(18)
C14 C15 1.3801(18)
C14 H14A 0.9300
C15 H15A 0.9300

loop_
_geom_hbond_atom_site_label_D
_geom_hbond_atom_site_label_H
_geom_hbond_atom_site_label_A
_geom_hbond_site_symmetry_A
_geom_hbond_distance_DH
_geom_hbond_distance_HA
_geom_hbond_distance_DA
_geom_hbond_angle_DHA
_geom_hbond_publ_flag
O3 H3 O2 2_475 0.82 1.90 2.71(3) 166 yes
C6 H6A O2 2_665 0.93 2.59 3.367(15) 145 yes
C3 H3A Cg1 1_655 0.97 2.66 3.504(2) 145 yes

loop_
_geom_torsion_atom_site_label_1
_geom_torsion_atom_site_label_2
_geom_torsion_atom_site_label_3
_geom_torsion_atom_site_label_4
_geom_torsion
C7 N1 N2 C10 -179.99(10)
C4 O1 C3 C2 178.33(11)
C1 C2 C3 O1 132.68(17)
C3 O1 C4 C5 2.60(19)
C3 O1 C4 C9 -178.51(11)
O1 C4 C5 C6 178.13(11)
C9 C4 C5 C6 -0.70(19)
C4 C5 C6 C7 0.6(2)
C5 C6 C7 C8 -0.3(2)
C5 C6 C7 N1 -179.63(11)
N2 N1 C7 C6 -178.28(11)
N2 N1 C7 C8 2.47(19)
C6 C7 C8 C9 0.1(2)
N1 C7 C8 C9 179.33(12)
C7 C8 C9 C4 -0.2(2)
O1 C4 C9 C8 -178.46(11)
C5 C4 C9 C8 0.5(2)
N1 N2 C10 C15 178.98(11)
N1 N2 C10 C11 -1.0(2)
C15 C10 C11 C12 1.0(2)
N2 C10 C11 C12 -179.04(13)
C10 C11 C12 C13 0.1(3)
C11 C12 C13 C14 -0.9(2)
C11 C12 C13 C16 179.98(14)
C12 C13 C14 C15 0.4(2)
C16 C13 C14 C15 179.59(12)
C11 C10 C15 C14 -1.5(2)
N2 C10 C15 C14 178.60(11)
C13 C14 C15 C10 0.7(2)
C14 C13 C16 O2X 4.5(14)
C12 C13 C16 O2X -176.3(14)
C14 C13 C16 O2 178.8(10)
C12 C13 C16 O2 -2.0(11)
C14 C13 C16 O3X -176.7(11)
C12 C13 C16 O3X 2.5(11)
C14 C13 C16 O3 -1.5(10)
C12 C13 C16 O3 177.7(10)
